data_7231736
loop_
_publ_author_name
'Mahmoudi, Ghodrat'
'Khandar, Ali Akbar'
'Afkhami, Farhad Akbari'
'Miroslaw, Barbara'
'Gurbanov, Atash V.'
'Zubkov, Fedor I.'
'Kennedy, Alan'
'Franconetti, Antonio'
'Frontera, Antonio'

_publ_section_title
;
 Modulation of coordination in pincer-type isonicotinohydrazone Schiff
 base ligands by proton transfer
;
_journal_issue 1
_journal_name_full CrystEngComm
_journal_page_first 108
_journal_paper_doi 10.1039/C8CE01580E
_journal_volume 21
_journal_year 2019
_chemical_formula_moiety 'C20 H14 Hg N6 O S2'
_chemical_formula_sum 'C20 H14 Hg N6 O S2'
_chemical_formula_weight 619.11
_space_group_crystal_system monoclinic
_space_group_IT_number 15
_space_group_name_Hall '-C 2yc'
_space_group_name_H-M_alt 'C 1 2/c 1'
_symmetry_Int_Tables_number 15
_symmetry_space_group_name_Hall '-C 2yc'
_symmetry_space_group_name_H-M 'C 1 2/c 1'
_atom_sites_solution_primary direct
_audit_update_record
;
2018-09-14 deposited with the CCDC.
2018-10-30 downloaded from the CCDC.
;
_cell_angle_alpha 90
_cell_angle_beta 111.76(3)
_cell_angle_gamma 90
_cell_formula_units_Z 8
_cell_length_a 28.861(6)
_cell_length_b 9.191(2)
_cell_length_c 17.149(3)
_cell_measurement_reflns_used 5698
_cell_measurement_temperature 296(2)
_cell_measurement_theta_max 26.901
_cell_measurement_theta_min 2.753
_cell_volume 4224.8(17)
_computing_molecular_graphics 'Olex2 (Dolomanov et al., 2009)'
_computing_publication_material 'Olex2 (Dolomanov et al., 2009)'
_computing_structure_refinement 'ShelXL (Sheldrick, 2008)'
_computing_structure_solution 'ShelXS (Sheldrick, 2008)'
_diffrn_ambient_temperature 296(2)
_diffrn_measured_fraction_theta_full 0.9722
_diffrn_measured_fraction_theta_max 0.9722
_diffrn_measurement_device_type 'Bruker APEX-II CCD'
_diffrn_measurement_method '\f and \w scans'
_diffrn_radiation_monochromator graphite
_diffrn_radiation_type 'Mo K\a'
_diffrn_radiation_wavelength 0.71073
_diffrn_reflns_av_R_equivalents 0.0433
_diffrn_reflns_av_unetI/netI 0.0483
_diffrn_reflns_limit_h_max 34
_diffrn_reflns_limit_h_min -34
_diffrn_reflns_limit_k_max 10
_diffrn_reflns_limit_k_min -10
_diffrn_reflns_limit_l_max 20
_diffrn_reflns_limit_l_min -17
_diffrn_reflns_number 11606
_diffrn_reflns_theta_full 26.0000
_diffrn_reflns_theta_max 25.24
_diffrn_reflns_theta_min 2.34
_diffrn_source 'fine-focus sealed tube'
_exptl_absorpt_coefficient_mu 7.510
_exptl_absorpt_correction_T_max 0.5261
_exptl_absorpt_correction_T_min 0.4452
_exptl_absorpt_correction_type multi-scan
_exptl_absorpt_process_details 'SADABS, Bruker-AXS, 2010'
_exptl_crystal_density_diffrn 1.9465
_exptl_crystal_description prism
_exptl_crystal_F_000 2353.2333
_exptl_crystal_size_max 0.4
_exptl_crystal_size_mid 0.22
_exptl_crystal_size_min 0.2
_refine_diff_density_max 1.8453
_refine_diff_density_min -2.3472
_refine_diff_density_rms 0.1935
_refine_ls_d_res_high 0.8334
_refine_ls_d_res_low 8.6941
_refine_ls_goodness_of_fit_ref 0.8291
_refine_ls_hydrogen_treatment mixed
_refine_ls_matrix_type full
_refine_ls_number_constraints 28
_refine_ls_number_parameters 270
_refine_ls_number_reflns 3711
_refine_ls_number_restraints 0
_refine_ls_restrained_S_all 0.8291
_refine_ls_R_factor_all 0.0561
_refine_ls_R_factor_gt 0.0366
_refine_ls_shift/su_max 0.0000
_refine_ls_shift/su_mean 0.0000
_refine_ls_structure_factor_coef Fsqd
_refine_ls_weighting_details 'w=1/[\s^2^(Fo^2^)+(0.0651P)^2^] where P=(Fo^2^+2Fc^2^)/3'
_refine_ls_weighting_scheme calc
_refine_ls_wR_factor_gt 0.0830
_refine_ls_wR_factor_ref 0.0880
_reflns_Friedel_coverage 0.0
_reflns_limit_h_max 32
_reflns_limit_h_min -34
_reflns_limit_k_max 10
_reflns_limit_k_min 0
_reflns_limit_l_max 20
_reflns_limit_l_min 0
_reflns_number_gt 2552
_reflns_number_total 3711
_reflns_threshold_expression I>=2u(I)
_cod_data_source_file c8ce01580e2.cif
_cod_data_source_block 1-Hg-SCN
_cod_depositor_comments 'Adding full bibliography for 7231736--7231737.cif.'
_cod_database_code 7231736

loop_
_space_group_symop_id
_space_group_symop_operation_xyz
1 x,y,z
2 -x,y,-z+1/2
3 -x,-y,-z
4 x,-y,z-1/2
5 x+1/2,y+1/2,z
6 -x+1/2,y+1/2,-z+1/2
7 -x+1/2,-y+1/2,-z
8 x+1/2,-y+1/2,z-1/2

loop_
_atom_site_label
_atom_site_type_symbol
_atom_site_fract_x
_atom_site_fract_y
_atom_site_fract_z
_atom_site_U_iso_or_equiv
_atom_site_adp_type
_atom_site_occupancy
_atom_site_refinement_flags_posn
C7 C 0.0466(3) 0.5314(9) 0.3979(5) 0.0528(19) Uani 1.000000 .
C6 C 0.0345(3) 0.3967(9) 0.4172(5) 0.055(2) Uani 1.000000 .
C5 C 0.0446(2) 0.3613(9) 0.4993(5) 0.0542(19) Uani 1.000000 .
C4 C 0.0684(2) 0.4610(8) 0.5610(5) 0.0473(17) Uani 1.000000 .
C3 C 0.0808(2) 0.5963(7) 0.5376(4) 0.0384(15) Uani 1.000000 .
C2 C 0.1074(2) 0.7092(8) 0.6015(4) 0.0358(14) Uani 1.000000 .
C13 C 0.1233(2) 0.6761(8) 0.6913(4) 0.0389(15) Uani 1.000000 .
C14 C 0.1060(2) 0.7625(9) 0.7422(5) 0.0478(17) Uani 1.000000 .
C15 C 0.1204(3) 0.7330(10) 0.8257(5) 0.061(2) Uani 1.000000 .
C16 C 0.1508(3) 0.6200(11) 0.8609(5) 0.063(2) Uani 1.000000 .
C17 C 0.1684(3) 0.5352(10) 0.8136(5) 0.060(2) Uani 1.000000 .
C18 C 0.1548(3) 0.5613(9) 0.7288(4) 0.0467(17) Uani 1.000000 .
C1 C 0.1462(2) 1.0669(7) 0.5902(4) 0.0331(14) Uani 1.000000 .
C8 C 0.1864(2) 1.1634(7) 0.6435(4) 0.0391(16) Uani 1.000000 .
C9 C 0.2107(2) 1.2519(9) 0.6067(4) 0.0465(17) Uani 1.000000 .
C10 C 0.2504(3) 1.3353(9) 0.6572(5) 0.056(2) Uani 1.000000 .
C11 C 0.2423(3) 1.2520(9) 0.7751(4) 0.0496(18) Uani 1.000000 .
C12 C 0.2025(2) 1.1654(8) 0.7300(4) 0.0425(16) Uani 1.000000 .
C20 C 0.1875(3) 0.7287(14) 0.4778(6) 0.074(3) Uani 1.000000 .
C19 C -0.0314(3) 0.8538(13) 0.3187(6) 0.075(3) Uani 1.000000 .
N3 N 0.06965(18) 0.6303(7) 0.4563(3) 0.0425(12) Uani 1.000000 .
N2 N 0.11338(17) 0.8319(6) 0.5709(3) 0.0346(12) Uani 1.000000 .
N1 N 0.14313(18) 0.9366(6) 0.6239(3) 0.0375(12) Uani 1.000000 .
N4 N 0.2670(2) 1.3366(7) 0.7395(4) 0.0464(15) Uani 1.000000 .
N6 N 0.2025(3) 0.6301(13) 0.5220(6) 0.102(3) Uani 1.000000 .
N5 N -0.0566(4) 0.7686(13) 0.2745(6) 0.115(4) Uani 1.000000 .
O1 O 0.11818(16) 1.1030(6) 0.5196(3) 0.0495(12) Uani 1.000000 .
S2 S 0.16663(11) 0.8663(4) 0.4122(2) 0.1023(11) Uani 1.000000 .
S1 S 0.00318(8) 0.9811(3) 0.38020(19) 0.0899(9) Uani 1.000000 .
Hg1 Hg 0.084303(8) 0.87404(3) 0.416629(16) 0.04669(11) Uani 1.000000 .
H1 H 0.15909(18) 0.9192(6) 0.6763(3) 0.0449(15) Uiso 1.000000 R
H18 H 0.1669(3) 0.5018(9) 0.6968(4) 0.056(2) Uiso 1.000000 R
H17 H 0.1899(3) 0.4586(10) 0.8385(5) 0.072(3) Uiso 1.000000 R
H16 H 0.1596(3) 0.6003(11) 0.9177(5) 0.075(2) Uiso 1.000000 R
H15 H 0.1092(3) 0.7920(10) 0.8591(5) 0.073(3) Uiso 1.000000 R
H14 H 0.0846(2) 0.8400(9) 0.7189(5) 0.057(2) Uiso 1.000000 R
H7 H 0.0385(3) 0.5554(9) 0.3417(5) 0.063(2) Uiso 1.000000 R
H4 H 0.0760(2) 0.4385(8) 0.6173(5) 0.057(2) Uiso 1.000000 R
H5 H 0.0355(2) 0.2708(9) 0.5133(5) 0.065(2) Uiso 1.000000 R
H6 H 0.0195(3) 0.3293(9) 0.3750(5) 0.066(2) Uiso 1.000000 R
H10 H 0.2665(3) 1.3942(9) 0.6311(5) 0.068(3) Uiso 1.000000 R
H11 H 0.2528(3) 1.2520(9) 0.8333(4) 0.060(2) Uiso 1.000000 R
H12 H 0.1866(2) 1.1088(8) 0.7575(4) 0.051(2) Uiso 1.000000 R
H9 H 0.2006(2) 1.2560(9) 0.5486(4) 0.056(2) Uiso 1.000000 R

loop_
_atom_site_aniso_label
_atom_site_aniso_U_11
_atom_site_aniso_U_22
_atom_site_aniso_U_33
_atom_site_aniso_U_12
_atom_site_aniso_U_13
_atom_site_aniso_U_23
C7 0.053(4) 0.049(5) 0.058(5) -0.003(3) 0.022(3) -0.014(4)
C6 0.055(4) 0.039(5) 0.072(5) -0.006(3) 0.023(4) -0.018(4)
C5 0.045(3) 0.040(5) 0.081(5) -0.004(3) 0.027(3) -0.006(4)
C4 0.041(3) 0.040(5) 0.063(5) -0.001(3) 0.022(3) 0.003(3)
C3 0.036(3) 0.032(4) 0.050(4) 0.001(2) 0.018(3) -0.001(3)
C2 0.032(3) 0.036(4) 0.044(4) 0.004(2) 0.019(3) 0.002(3)
C13 0.040(3) 0.036(4) 0.045(4) -0.004(2) 0.019(3) 0.002(3)
C14 0.058(4) 0.041(5) 0.055(4) 0.003(3) 0.033(3) 0.002(3)
C15 0.088(5) 0.049(6) 0.062(5) -0.008(4) 0.048(4) -0.008(4)
C16 0.090(5) 0.059(6) 0.040(4) -0.005(5) 0.025(4) 0.005(4)
C17 0.070(5) 0.054(6) 0.050(4) 0.011(4) 0.016(4) 0.014(4)
C18 0.055(4) 0.040(4) 0.046(4) 0.006(3) 0.020(3) 0.007(3)
C1 0.035(3) 0.032(4) 0.031(3) 0.003(2) 0.011(2) 0.001(3)
C8 0.038(3) 0.031(4) 0.044(4) 0.002(2) 0.011(3) -0.001(3)
C9 0.055(4) 0.048(5) 0.034(3) -0.008(3) 0.014(3) 0.007(3)
C10 0.058(4) 0.050(6) 0.061(5) -0.011(3) 0.022(4) 0.003(4)
C11 0.058(4) 0.047(5) 0.036(4) 0.007(3) 0.008(3) -0.005(3)
C12 0.051(3) 0.038(5) 0.040(3) 0.001(3) 0.019(3) 0.002(3)
C20 0.056(5) 0.105(9) 0.059(5) 0.004(5) 0.018(4) -0.017(6)
C19 0.052(4) 0.095(8) 0.059(5) 0.001(5) -0.001(4) 0.016(5)
N3 0.044(3) 0.037(3) 0.046(3) -0.003(3) 0.017(2) 0.001(3)
N2 0.035(2) 0.029(3) 0.038(3) 0.0002(19) 0.012(2) 0.002(2)
N1 0.043(3) 0.034(3) 0.033(3) -0.000(2) 0.011(2) -0.001(2)
N4 0.047(3) 0.038(4) 0.045(3) 0.001(2) 0.006(3) -0.002(2)
N6 0.093(6) 0.118(9) 0.077(6) 0.022(6) 0.008(5) -0.005(6)
N5 0.098(6) 0.124(10) 0.085(7) -0.034(6) -0.010(5) 0.006(6)
O1 0.054(2) 0.039(3) 0.045(3) -0.003(2) 0.005(2) 0.005(2)
S2 0.0956(17) 0.112(3) 0.139(3) 0.0285(17) 0.0897(18) 0.049(2)
S1 0.0597(12) 0.077(2) 0.1005(19) 0.0244(12) -0.0075(12) -0.0218(15)
Hg1 0.04613(15) 0.04572(19) 0.04245(15) -0.00066(14) 0.00971(10) 0.00435(16)

loop_
_atom_type_symbol
_atom_type_scat_dispersion_real
_atom_type_scat_dispersion_imag
_atom_type_scat_Cromer_Mann_a1
_atom_type_scat_Cromer_Mann_a2
_atom_type_scat_Cromer_Mann_a3
_atom_type_scat_Cromer_Mann_a4
_atom_type_scat_Cromer_Mann_b1
_atom_type_scat_Cromer_Mann_b2
_atom_type_scat_Cromer_Mann_b3
_atom_type_scat_Cromer_Mann_b4
_atom_type_scat_Cromer_Mann_c
_atom_type_scat_source
_atom_type_scat_dispersion_source
C 0.00347 0.00161 2.31000 1.02000 1.58860 0.86500 20.84390 10.20750 0.56870 51.65120 0.215599998832 'International Tables Volume C Table 6.1.1.4 (pp. 500-502)' 'Henke, Gullikson and Davis, At. Data and Nucl. Data Tables, 1993, 54, 2'
H 0.00000 0.00000 0.49300 0.32291 0.14019 0.04081 10.51090 26.12570 3.14236 57.79970 0.0030380000826 'International Tables Volume C Table 6.1.1.4 (pp. 500-502)' 'Henke, Gullikson and Davis, At. Data and Nucl. Data Tables, 1993, 54, 2'
O 0.01158 0.00611 3.04850 2.28680 1.54630 0.86700 13.27710 5.70110 0.32390 32.90890 0.250800013542 'International Tables Volume C Table 6.1.1.4 (pp. 500-502)' 'Henke, Gullikson and Davis, At. Data and Nucl. Data Tables, 1993, 54, 2'
N 0.00653 0.00323 12.21260 3.13220 2.01250 1.16630 0.00570 9.89330 28.99750 0.58260 -11.5290002823 'International Tables Volume C Table 6.1.1.4 (pp. 500-502)' 'Henke, Gullikson and Davis, At. Data and Nucl. Data Tables, 1993, 54, 2'
S 0.12424 0.12443 6.90530 5.20340 1.43790 1.58630 1.46790 22.21510 0.25360 56.17200 0.866900026798 'International Tables Volume C Table 6.1.1.4 (pp. 500-502)' 'Henke, Gullikson and Davis, At. Data and Nucl. Data Tables, 1993, 54, 2'
Hg -2.27873 9.32619 20.68090 19.04170 21.65750 5.96760 0.54500 8.44840 1.57290 38.32460 12.6089000702 'International Tables Volume C Table 6.1.1.4 (pp. 500-502)' 'Henke, Gullikson and Davis, At. Data and Nucl. Data Tables, 1993, 54, 2'

loop_
_geom_angle_atom_site_label_1
_geom_angle_atom_site_label_2
_geom_angle_atom_site_label_3
_geom_angle
N3 C7 C6 122.6(8)
H7 C7 C6 118.7(5)
H7 C7 N3 118.7(5)
C5 C6 C7 119.5(8)
H6 C6 C7 120.3(5)
H6 C6 C5 120.3(5)
C4 C5 C6 119.3(8)
H5 C5 C6 120.4(5)
H5 C5 C4 120.4(5)
C3 C4 C5 118.7(8)
H4 C4 C5 120.6(5)
H4 C4 C3 120.6(4)
C2 C3 C4 121.6(6)
N3 C3 C4 121.1(6)
N3 C3 C2 117.3(6)
C13 C2 C3 120.0(6)
N2 C2 C3 114.8(6)
N2 C2 C13 125.2(6)
C14 C13 C2 119.5(6)
C18 C13 C2 122.7(6)
C18 C13 C14 117.8(7)
C15 C14 C13 120.1(7)
H14 C14 C13 120.0(4)
H14 C14 C15 120.0(5)
C16 C15 C14 121.2(8)
H15 C15 C14 119.4(5)
H15 C15 C16 119.4(5)
C17 C16 C15 120.2(7)
H16 C16 C15 119.9(5)
H16 C16 C17 119.9(5)
C18 C17 C16 120.5(8)
H17 C17 C16 119.7(5)
H17 C17 C18 119.7(5)
C17 C18 C13 120.2(7)
H18 C18 C13 119.9(4)
H18 C18 C17 119.9(5)
N1 C1 C8 115.5(5)
O1 C1 C8 121.8(6)
O1 C1 N1 122.7(6)
C9 C8 C1 119.4(6)
C12 C8 C1 123.2(6)
C12 C8 C9 117.4(6)
C10 C9 C8 119.1(7)
H9 C9 C8 120.4(4)
H9 C9 C10 120.4(5)
N4 C10 C9 124.4(7)
H10 C10 C9 117.8(5)
H10 C10 N4 117.8(4)
N4 C11 C12 123.5(7)
H11 C11 C12 118.2(4)
H11 C11 N4 118.2(4)
C11 C12 C8 119.3(7)
H12 C12 C8 120.3(4)
H12 C12 C11 120.3(4)
S2 C20 N6 178.1(10)
S1 C19 N5 177.7(10)
C3 N3 C7 118.8(7)
Hg1 N3 C7 120.6(5)
Hg1 N3 C3 120.4(5)
N1 N2 C2 119.2(5)
Hg1 N2 C2 121.9(4)
Hg1 N2 N1 118.2(4)
N2 N1 C1 117.4(5)
H1 N1 C1 121.3(3)
H1 N1 N2 121.3(3)
C11 N4 C10 116.1(6)
Hg1 S2 C20 96.7(3)
Hg1 S1 C19 100.2(4)
N2 Hg1 N3 65.38(17)
S2 Hg1 N3 104.99(15)
S2 Hg1 N2 94.65(14)
S1 Hg1 N3 101.38(14)
S1 Hg1 N2 104.61(14)
S1 Hg1 S2 152.08(12)

loop_
_geom_bond_atom_site_label_1
_geom_bond_atom_site_label_2
_geom_bond_distance
C7 C6 1.360(12)
C7 N3 1.334(9)
C7 H7 0.9300
C6 C5 1.367(12)
C6 H6 0.9300
C5 C4 1.375(11)
C5 H5 0.9300
C4 C3 1.395(10)
C4 H4 0.9300
C3 C2 1.498(9)
C3 N3 1.346(9)
C2 C13 1.467(9)
C2 N2 1.282(9)
C13 C14 1.401(10)
C13 C18 1.386(10)
C14 C15 1.363(11)
C14 H14 0.9300
C15 C16 1.348(12)
C15 H15 0.9300
C16 C17 1.352(13)
C16 H16 0.9300
C17 C18 1.379(11)
C17 H17 0.9300
C18 H18 0.9300
C1 C8 1.477(9)
C1 N1 1.346(9)
C1 O1 1.226(7)
C8 C9 1.371(10)
C8 C12 1.380(10)
C9 C10 1.385(10)
C9 H9 0.9300
C10 N4 1.312(10)
C10 H10 0.9300
C11 C12 1.377(10)
C11 N4 1.342(10)
C11 H11 0.9300
C12 H12 0.9300
C20 N6 1.158(14)
C20 S2 1.650(13)
C19 N5 1.143(13)
C19 S1 1.643(11)
N3 Hg1 2.423(6)
N2 N1 1.382(7)
N2 Hg1 2.491(5)
N1 H1 0.8600
S2 Hg1 2.406(2)
S1 Hg1 2.399(2)
